data_7238892
loop_
_publ_author_name
'Pop, Flavia'
'Ding, Jie'
'Daku, Lat\'evi Max Lawson'
'Hauser, Andreas'
'Avarvari, Narcis'

_publ_section_title
;
 Tetrathiafulvalene-s-tetrazine: versatile platform for donor--acceptor
 systems and multifunctional ligands
;
_journal_issue 10
_journal_name_full 'RSC Advances'
_journal_page_first 3218
_journal_paper_doi 10.1039/c3ra21702g
_journal_volume 3
_journal_year 2013
_chemical_formula_moiety 'C20 H15 Cl2 N7 S4 Zn'
_chemical_formula_sum 'C20 H15 Cl2 N7 S4 Zn'
_chemical_formula_weight 617.90
_space_group_IT_number 2
_space_group_name_Hall '-P 1'
_space_group_name_H-M_alt 'P -1'
_symmetry_cell_setting triclinic
_symmetry_space_group_name_Hall '-P 1'
_symmetry_space_group_name_H-M 'P -1'
_atom_sites_solution_hydrogens geom
_atom_sites_solution_primary direct
_atom_sites_solution_secondary difmap
_audit_creation_method SHELXL-97
_cell_angle_alpha 74.976(17)
_cell_angle_beta 88.387(14)
_cell_angle_gamma 72.238(14)
_cell_formula_units_Z 2
_cell_length_a 8.7852(17)
_cell_length_b 9.2555(14)
_cell_length_c 16.386(4)
_cell_measurement_reflns_used 3978
_cell_measurement_temperature 293(2)
_cell_measurement_theta_max 26.00
_cell_measurement_theta_min 3.9
_cell_volume 1223.6(4)
_computing_cell_refinement 'Dirax/lsq (Duisenberg & Schreurs, 1989-2000)'
_computing_data_collection KappaCCD
_computing_data_reduction 'Denzo and Scalepak'
_computing_structure_refinement 'SHELXL-97 (Sheldrick, 1997)'
_computing_structure_solution 'SHELXS-97 (Sheldrick, 1997)'
_diffrn_ambient_temperature 293(2)
_diffrn_measured_fraction_theta_full 0.987
_diffrn_measured_fraction_theta_max 0.987
_diffrn_measurement_device_type 'Nonius Kappa CCD'
_diffrn_measurement_method 'phi and omega scans'
_diffrn_radiation_monochromator graphite
_diffrn_radiation_source 'fine-focus sealed tube'
_diffrn_radiation_type MoK\a
_diffrn_radiation_wavelength 0.71073
_diffrn_reflns_av_R_equivalents 0.0708
_diffrn_reflns_av_sigmaI/netI 0.0737
_diffrn_reflns_limit_h_max 10
_diffrn_reflns_limit_h_min -10
_diffrn_reflns_limit_k_max 11
_diffrn_reflns_limit_k_min -11
_diffrn_reflns_limit_l_max 20
_diffrn_reflns_limit_l_min -20
_diffrn_reflns_number 16903
_diffrn_reflns_theta_full 26.00
_diffrn_reflns_theta_max 26.00
_diffrn_reflns_theta_min 3.91
_exptl_absorpt_coefficient_mu 1.589
_exptl_absorpt_correction_T_max 0.7459
_exptl_absorpt_correction_T_min 0.6109
_exptl_absorpt_correction_type multi-scan
_exptl_absorpt_process_details sadabs
_exptl_crystal_colour black
_exptl_crystal_density_diffrn 1.677
_exptl_crystal_density_meas ?
_exptl_crystal_density_method 'not measured'
_exptl_crystal_description plate
_exptl_crystal_F_000 624
_exptl_crystal_size_max 0.6
_exptl_crystal_size_mid 0.3
_exptl_crystal_size_min 0.01
_refine_diff_density_max 0.364
_refine_diff_density_min -0.420
_refine_diff_density_rms 0.080
_refine_ls_extinction_method none
_refine_ls_goodness_of_fit_ref 1.013
_refine_ls_hydrogen_treatment constr
_refine_ls_matrix_type full
_refine_ls_number_parameters 307
_refine_ls_number_reflns 4739
_refine_ls_number_restraints 0
_refine_ls_restrained_S_all 1.013
_refine_ls_R_factor_all 0.0952
_refine_ls_R_factor_gt 0.0430
_refine_ls_shift/su_max 0.002
_refine_ls_shift/su_mean 0.000
_refine_ls_structure_factor_coef Fsqd
_refine_ls_weighting_details 'calc w=1/[\s^2^(Fo^2^)+(0.0388P)^2^+0.1470P] where P=(Fo^2^+2Fc^2^)/3'
_refine_ls_weighting_scheme calc
_refine_ls_wR_factor_gt 0.0817
_refine_ls_wR_factor_ref 0.0923
_reflns_number_gt 3153
_reflns_number_total 4739
_reflns_threshold_expression >2sigma(I)
_cod_data_source_file c3ra21702g.txt
_cod_data_source_block (3)ZnCl2
_cod_depositor_comments
;
The following automatic conversions were performed:

data item '_symmetry_cell_setting' value 'Triclinic' was changed to
'triclinic' in accordance with the
/home/saulius/struct/COD-crude-data/automatic-downloads/DataCite-retrospective/RSC/depositions/lib/dictionaries/cif_core.dic
dictionary named 'cif_core.dic' version 2.4.2 last updated on
2011-04-26.

data item '_exptl_crystal_density_meas' value 'not measured' was
changed to '?' -- the value is perceived as not measured.

Automatic conversion script
Id: cif_fix_values 6909 2019-04-08 15:41:33Z antanas 
;
_cod_original_sg_symbol_Hall -P1
_cod_original_sg_symbol_H-M P-1
_cod_database_code 7238892

loop_
_symmetry_equiv_pos_as_xyz
'x, y, z'
'-x, -y, -z'

loop_
_atom_site_label
_atom_site_type_symbol
_atom_site_fract_x
_atom_site_fract_y
_atom_site_fract_z
_atom_site_U_iso_or_equiv
_atom_site_adp_type
_atom_site_occupancy
_atom_site_symmetry_multiplicity
_atom_site_calc_flag
_atom_site_refinement_flags
Zn1 Zn 0.62714(5) 0.80246(4) 0.11550(2) 0.03846(14) Uani 1 1 d .
S1 S 0.67140(12) -0.13845(11) 0.55869(6) 0.0439(2) Uani 1 1 d .
S2 S 0.96325(12) -0.22620(11) 0.66877(6) 0.0478(3) Uani 1 1 d .
S3 S 0.68122(12) 0.21067(10) 0.48898(6) 0.0447(3) Uani 1 1 d .
S4 S 0.97715(12) 0.14017(11) 0.59530(6) 0.0437(2) Uani 1 1 d .
N1 N 0.5415(4) 0.5198(3) 0.38754(18) 0.0416(7) Uani 1 1 d .
N2 N 0.7421(4) 0.6332(3) 0.40919(17) 0.0458(8) Uani 1 1 d .
N3 N 0.4638(4) 0.6492(3) 0.33021(17) 0.0440(8) Uani 1 1 d .
N4 N 0.6667(4) 0.7626(3) 0.35164(18) 0.0481(8) Uani 1 1 d .
N5 N 0.4622(4) 0.8924(3) 0.24518(17) 0.0418(8) Uani 1 1 d .
N6 N 0.4194(3) 0.7427(3) 0.12066(18) 0.0402(7) Uani 1 1 d .
N7 N 0.6924(4) 0.9853(3) 0.13614(18) 0.0406(7) Uani 1 1 d .
Cl1 Cl 0.69146(14) 0.81047(12) -0.02143(6) 0.0612(3) Uani 1 1 d .
Cl2 Cl 0.79223(12) 0.58023(11) 0.20198(7) 0.0550(3) Uani 1 1 d .
C1 C 0.7454(5) -0.3305(4) 0.6194(3) 0.0556(11) Uani 1 1 d .
H1 H 0.6937 -0.4039 0.6181 0.067 Uiso 1 1 calc R
C2 C 0.8753(6) -0.3697(5) 0.6670(3) 0.0621(12) Uani 1 1 d .
H2 H 0.9201 -0.4725 0.6995 0.074 Uiso 1 1 calc R
C3 C 0.8217(4) -0.0762(4) 0.5946(2) 0.0347(8) Uani 1 1 d .
C4 C 0.8264(4) 0.0708(4) 0.5651(2) 0.0360(8) Uani 1 1 d .
C5 C 0.7641(4) 0.3638(4) 0.4832(2) 0.0362(8) Uani 1 1 d .
C6 C 0.8953(5) 0.3293(4) 0.5322(2) 0.0414(9) Uani 1 1 d .
H6 H 0.9427 0.4064 0.5325 0.050 Uiso 1 1 calc R
C7 C 0.6800(5) 0.5119(4) 0.4232(2) 0.0395(9) Uani 1 1 d .
C8 C 0.5335(5) 0.7643(4) 0.3113(2) 0.0400(9) Uani 1 1 d .
C9 C 0.3011(5) 0.9062(4) 0.2142(2) 0.0476(10) Uani 1 1 d .
H9A H 0.2553 1.0103 0.1765 0.057 Uiso 1 1 calc R
H9B H 0.2338 0.8963 0.2620 0.057 Uiso 1 1 calc R
C10 C 0.4955(5) 1.0399(4) 0.2424(2) 0.0535(11) Uani 1 1 d .
H10A H 0.5155 1.0416 0.3000 0.064 Uiso 1 1 calc R
H10B H 0.4001 1.1267 0.2193 0.064 Uiso 1 1 calc R
C11 C 0.2982(4) 0.7864(4) 0.1683(2) 0.0386(9) Uani 1 1 d .
C12 C 0.1701(5) 0.7281(5) 0.1731(2) 0.0553(11) Uani 1 1 d .
H12 H 0.0851 0.7614 0.2059 0.066 Uiso 1 1 calc R
C13 C 0.1688(6) 0.6202(5) 0.1289(3) 0.0670(13) Uani 1 1 d .
H13 H 0.0821 0.5821 0.1305 0.080 Uiso 1 1 calc R
C14 C 0.2966(6) 0.5705(5) 0.0831(3) 0.0667(13) Uani 1 1 d .
H14 H 0.3009 0.4947 0.0547 0.080 Uiso 1 1 calc R
C15 C 0.4181(5) 0.6344(5) 0.0799(3) 0.0576(11) Uani 1 1 d .
H15 H 0.5046 0.6013 0.0479 0.069 Uiso 1 1 calc R
C16 C 0.6340(5) 1.0680(4) 0.1917(2) 0.0424(9) Uani 1 1 d .
C17 C 0.6934(6) 1.1848(4) 0.2017(3) 0.0621(12) Uani 1 1 d .
H17 H 0.6513 1.2408 0.2411 0.075 Uiso 1 1 calc R
C18 C 0.8149(6) 1.2180(5) 0.1534(3) 0.0669(13) Uani 1 1 d .
H18 H 0.8537 1.2982 0.1588 0.080 Uiso 1 1 calc R
C19 C 0.8780(5) 1.1324(5) 0.0974(3) 0.0636(12) Uani 1 1 d .
H19 H 0.9626 1.1504 0.0652 0.076 Uiso 1 1 calc R
C20 C 0.8130(5) 1.0189(4) 0.0898(2) 0.0524(10) Uani 1 1 d .
H20 H 0.8542 0.9619 0.0507 0.063 Uiso 1 1 calc R

loop_
_atom_site_aniso_label
_atom_site_aniso_U_11
_atom_site_aniso_U_22
_atom_site_aniso_U_33
_atom_site_aniso_U_23
_atom_site_aniso_U_13
_atom_site_aniso_U_12
Zn1 0.0374(3) 0.0414(2) 0.0410(3) -0.01254(18) 0.00537(19) -0.0174(2)
S1 0.0420(6) 0.0456(5) 0.0471(6) -0.0095(4) -0.0097(4) -0.0190(5)
S2 0.0410(6) 0.0500(5) 0.0498(6) -0.0063(4) -0.0115(5) -0.0145(5)
S3 0.0442(6) 0.0434(5) 0.0499(6) -0.0044(4) -0.0116(5) -0.0236(5)
S4 0.0376(6) 0.0537(6) 0.0447(6) -0.0109(4) -0.0045(4) -0.0223(5)
N1 0.046(2) 0.0445(17) 0.0381(17) -0.0032(14) -0.0048(15) -0.0244(16)
N2 0.062(2) 0.0497(18) 0.0365(17) -0.0067(14) -0.0036(15) -0.0351(18)
N3 0.048(2) 0.0489(18) 0.0371(17) -0.0030(14) -0.0017(15) -0.0243(17)
N4 0.062(2) 0.0525(19) 0.0397(18) -0.0100(15) -0.0005(17) -0.0337(19)
N5 0.048(2) 0.0400(17) 0.0399(18) -0.0114(14) 0.0071(15) -0.0173(16)
N6 0.0346(19) 0.0451(16) 0.0429(17) -0.0126(14) 0.0054(15) -0.0145(15)
N7 0.042(2) 0.0378(16) 0.0443(18) -0.0091(13) 0.0006(15) -0.0175(15)
Cl1 0.0786(9) 0.0788(7) 0.0445(6) -0.0242(5) 0.0187(5) -0.0450(7)
Cl2 0.0426(6) 0.0455(5) 0.0678(7) -0.0081(5) -0.0028(5) -0.0056(5)
C1 0.056(3) 0.045(2) 0.069(3) -0.006(2) -0.007(2) -0.027(2)
C2 0.064(3) 0.045(2) 0.071(3) 0.007(2) -0.017(2) -0.024(2)
C3 0.029(2) 0.0430(19) 0.0349(19) -0.0128(15) -0.0016(16) -0.0128(17)
C4 0.032(2) 0.043(2) 0.0355(19) -0.0107(15) -0.0034(16) -0.0151(17)
C5 0.041(2) 0.0421(19) 0.0327(19) -0.0085(15) 0.0037(17) -0.0242(18)
C6 0.046(3) 0.052(2) 0.037(2) -0.0130(17) 0.0037(18) -0.030(2)
C7 0.045(2) 0.049(2) 0.034(2) -0.0117(16) 0.0039(17) -0.026(2)
C8 0.049(3) 0.040(2) 0.032(2) -0.0084(16) 0.0038(18) -0.0170(19)
C9 0.047(3) 0.043(2) 0.040(2) -0.0023(17) 0.0072(19) -0.0019(19)
C10 0.075(3) 0.038(2) 0.050(2) -0.0142(17) 0.014(2) -0.018(2)
C11 0.037(2) 0.0396(19) 0.032(2) -0.0012(15) 0.0021(17) -0.0085(18)
C12 0.039(3) 0.071(3) 0.051(2) -0.005(2) 0.007(2) -0.019(2)
C13 0.056(3) 0.092(3) 0.067(3) -0.017(3) 0.001(2) -0.047(3)
C14 0.066(3) 0.086(3) 0.075(3) -0.040(3) 0.017(3) -0.047(3)
C15 0.048(3) 0.075(3) 0.071(3) -0.040(2) 0.020(2) -0.032(2)
C16 0.058(3) 0.0325(18) 0.035(2) -0.0036(15) -0.0061(18) -0.0148(19)
C17 0.083(4) 0.054(2) 0.061(3) -0.025(2) -0.004(2) -0.029(3)
C18 0.077(4) 0.067(3) 0.070(3) -0.015(2) -0.009(3) -0.044(3)
C19 0.066(3) 0.073(3) 0.068(3) -0.020(2) 0.006(2) -0.042(3)
C20 0.051(3) 0.053(2) 0.060(3) -0.0155(19) 0.003(2) -0.026(2)

loop_
_atom_type_symbol
_atom_type_description
_atom_type_scat_dispersion_real
_atom_type_scat_dispersion_imag
_atom_type_scat_source
C C 0.0033 0.0016 'International Tables Vol C Tables 4.2.6.8 and 6.1.1.4'
H H 0.0000 0.0000 'International Tables Vol C Tables 4.2.6.8 and 6.1.1.4'
Cl Cl 0.1484 0.1585 'International Tables Vol C Tables 4.2.6.8 and 6.1.1.4'
N N 0.0061 0.0033 'International Tables Vol C Tables 4.2.6.8 and 6.1.1.4'
S S 0.1246 0.1234 'International Tables Vol C Tables 4.2.6.8 and 6.1.1.4'
Zn Zn 0.2839 1.4301 'International Tables Vol C Tables 4.2.6.8 and 6.1.1.4'

loop_
_geom_angle_atom_site_label_1
_geom_angle_atom_site_label_2
_geom_angle_atom_site_label_3
_geom_angle
N7 Zn1 N6 135.75(12)
N7 Zn1 Cl2 106.30(9)
N6 Zn1 Cl2 99.97(8)
N7 Zn1 Cl1 102.48(8)
N6 Zn1 Cl1 101.77(9)
Cl2 Zn1 Cl1 108.94(5)
C1 S1 C3 94.85(18)
C2 S2 C3 94.43(19)
C5 S3 C4 94.59(16)
C6 S4 C4 94.34(17)
N3 N1 C7 118.9(3)
N4 N2 C7 117.2(3)
N1 N3 C8 116.2(3)
N2 N4 C8 117.4(3)
C8 N5 C10 117.2(3)
C8 N5 C9 116.8(3)
C10 N5 C9 116.8(3)
C11 N6 C15 118.2(3)
C11 N6 Zn1 125.8(2)
C15 N6 Zn1 115.4(2)
C16 N7 C20 117.7(3)
C16 N7 Zn1 127.3(2)
C20 N7 Zn1 114.9(2)
C2 C1 S1 118.3(3)
C2 C1 H1 120.9
S1 C1 H1 120.9
C1 C2 S2 118.7(3)
C1 C2 H2 120.7
S2 C2 H2 120.7
C4 C3 S1 121.5(3)
C4 C3 S2 124.7(3)
S1 C3 S2 113.76(17)
C3 C4 S3 121.0(3)
C3 C4 S4 124.1(3)
S3 C4 S4 114.80(18)
C6 C5 C7 128.5(3)
C6 C5 S3 116.7(3)
C7 C5 S3 114.7(3)
C5 C6 S4 119.5(3)
C5 C6 H6 120.3
S4 C6 H6 120.3
N1 C7 N2 124.5(3)
N1 C7 C5 116.4(3)
N2 C7 C5 119.1(3)
N3 C8 N4 125.4(3)
N3 C8 N5 116.4(3)
N4 C8 N5 118.2(3)
N5 C9 C11 114.2(3)
N5 C9 H9A 108.7
C11 C9 H9A 108.7
N5 C9 H9B 108.7
C11 C9 H9B 108.7
H9A C9 H9B 107.6
N5 C10 C16 116.2(3)
N5 C10 H10A 108.2
C16 C10 H10A 108.2
N5 C10 H10B 108.2
C16 C10 H10B 108.2
H10A C10 H10B 107.4
N6 C11 C12 121.2(3)
N6 C11 C9 117.9(3)
C12 C11 C9 120.8(3)
C13 C12 C11 119.6(4)
C13 C12 H12 120.2
C11 C12 H12 120.2
C14 C13 C12 118.9(4)
C14 C13 H13 120.5
C12 C13 H13 120.5
C13 C14 C15 118.5(4)
C13 C14 H14 120.7
C15 C14 H14 120.7
N6 C15 C14 123.3(4)
N6 C15 H15 118.3
C14 C15 H15 118.3
N7 C16 C17 121.4(3)
N7 C16 C10 119.9(3)
C17 C16 C10 118.6(3)
C18 C17 C16 119.8(4)
C18 C17 H17 120.1
C16 C17 H17 120.1
C19 C18 C17 119.4(4)
C19 C18 H18 120.3
C17 C18 H18 120.3
C18 C19 C20 118.0(4)
C18 C19 H19 121.0
C20 C19 H19 121.0
N7 C20 C19 123.6(4)
N7 C20 H20 118.2
C19 C20 H20 118.2

loop_
_geom_bond_atom_site_label_1
_geom_bond_atom_site_label_2
_geom_bond_distance
Zn1 N7 2.051(3)
Zn1 N6 2.056(3)
Zn1 Cl2 2.2643(12)
Zn1 Cl1 2.2862(11)
S1 C1 1.728(4)
S1 C3 1.762(3)
S2 C2 1.734(4)
S2 C3 1.763(4)
S3 C5 1.761(3)
S3 C4 1.762(4)
S4 C6 1.728(4)
S4 C4 1.769(3)
N1 N3 1.318(4)
N1 C7 1.339(4)
N2 N4 1.315(4)
N2 C7 1.357(4)
N3 C8 1.350(4)
N4 C8 1.354(5)
N5 C8 1.375(4)
N5 C10 1.470(4)
N5 C9 1.474(5)
N6 C11 1.327(4)
N6 C15 1.344(4)
N7 C16 1.332(4)
N7 C20 1.352(4)
C1 C2 1.302(5)
C1 H1 0.9300
C2 H2 0.9300
C3 C4 1.333(4)
C5 C6 1.331(5)
C5 C7 1.455(5)
C6 H6 0.9300
C9 C11 1.499(5)
C9 H9A 0.9700
C9 H9B 0.9700
C10 C16 1.504(5)
C10 H10A 0.9700
C10 H10B 0.9700
C11 C12 1.381(5)
C12 C13 1.379(6)
C12 H12 0.9300
C13 C14 1.361(6)
C13 H13 0.9300
C14 C15 1.363(5)
C14 H14 0.9300
C15 H15 0.9300
C16 C17 1.381(5)
C17 C18 1.374(6)
C17 H17 0.9300
C18 C19 1.363(6)
C18 H18 0.9300
C19 C20 1.372(5)
C19 H19 0.9300
C20 H20 0.9300
